data_4511451
loop_
_publ_author_name
'Macquart, Ren\'e B.'
'Smith, Mark D.'
'zur Loye, Hans-Conrad'

_publ_section_title
;
 Crystal Growth and Single-Crystal Structures ofRERhO3(RE= La, Pr, Nd, Sm,
 Eu, Tb) Orthorhodites from a K2CO3Flux
;
_journal_issue 6
_journal_name_full 'Crystal Growth &amp; Design'
_journal_page_first 1361
_journal_paper_doi 10.1021/cg050605c
_journal_volume 6
_journal_year 2006
_chemical_formula_moiety 'O3 Rh Tb'
_chemical_formula_sum 'O3 Rh Tb'
_chemical_formula_weight 309.83
_chemical_name_systematic
; 
 ? 
;
_space_group_IT_number 62
_symmetry_cell_setting orthorhombic
_symmetry_space_group_name_Hall '-P 2ac 2n'
_symmetry_space_group_name_H-M 'P n m a'
_atom_sites_solution_primary direct
_atom_sites_solution_secondary difmap
_audit_creation_method SHELXL-97
_cell_angle_alpha 90.00
_cell_angle_beta 90.00
_cell_angle_gamma 90.00
_cell_formula_units_Z 4
_cell_length_a 5.7454(3)
_cell_length_b 7.6254(5)
_cell_length_c 5.2538(3)
_cell_measurement_reflns_used 1110
_cell_measurement_temperature 294(1)
_cell_measurement_theta_max 35.126
_cell_measurement_theta_min 4.712
_cell_volume 230.17(2)
_computing_cell_refinement 'SAINT+ NT V6.22 (Bruker, 2001)'
_computing_data_collection 'SMART NT V5.625 (Bruker, 1998)'
_computing_data_reduction 'SAINT+ NT V6.22'
_computing_molecular_graphics 'SHELXTL V6.1 (Sheldrick, 2000)'
_computing_publication_material 'SHELXTL V6.1'
_computing_structure_refinement 'SHELXL-97 (Sheldrick, 1997)'
_computing_structure_solution 'SHELXS-97 (Sheldrick, 1990)'
_diffrn_ambient_temperature 294(1)
_diffrn_measured_fraction_theta_full 1.000
_diffrn_measured_fraction_theta_max 1.000
_diffrn_measurement_device_type 'Bruker SMART APEX CCD diffractometer'
_diffrn_measurement_method 'omega scans'
_diffrn_radiation_monochromator graphite
_diffrn_radiation_source 'fine-focus sealed tube'
_diffrn_radiation_type MoK\a
_diffrn_radiation_wavelength 0.71073
_diffrn_reflns_av_R_equivalents 0.0483
_diffrn_reflns_av_sigmaI/netI 0.0319
_diffrn_reflns_limit_h_max 9
_diffrn_reflns_limit_h_min -8
_diffrn_reflns_limit_k_max 12
_diffrn_reflns_limit_k_min -11
_diffrn_reflns_limit_l_max 8
_diffrn_reflns_limit_l_min -7
_diffrn_reflns_number 4383
_diffrn_reflns_theta_full 35.22
_diffrn_reflns_theta_max 35.22
_diffrn_reflns_theta_min 4.71
_exptl_absorpt_coefficient_mu 37.341
_exptl_absorpt_correction_T_max 1.0000
_exptl_absorpt_correction_T_min 0.6948
_exptl_absorpt_correction_type multi-scan
_exptl_absorpt_process_details '(SADABS, Bruker, 2001)'
_exptl_crystal_colour black
_exptl_crystal_density_diffrn 8.941
_exptl_crystal_density_method 'not measured'
_exptl_crystal_description block
_exptl_crystal_F_000 536
_exptl_crystal_size_max 0.03
_exptl_crystal_size_mid 0.02
_exptl_crystal_size_min 0.02
_refine_diff_density_max 2.442
_refine_diff_density_min -2.692
_refine_diff_density_rms 0.510
_refine_ls_extinction_coef 0.0029(3)
_refine_ls_extinction_expression Fc^*^=kFc[1+0.001xFc^2^\l^3^/sin(2\q)]^-1/4^
_refine_ls_extinction_method SHELXL
_refine_ls_goodness_of_fit_ref 1.067
_refine_ls_matrix_type full
_refine_ls_number_parameters 29
_refine_ls_number_reflns 551
_refine_ls_number_restraints 0
_refine_ls_restrained_S_all 1.067
_refine_ls_R_factor_all 0.0355
_refine_ls_R_factor_gt 0.0295
_refine_ls_shift/su_max 0.000
_refine_ls_shift/su_mean 0.000
_refine_ls_structure_factor_coef Fsqd
_refine_ls_weighting_details 'calc w=1/[\s^2^(Fo^2^)+(0.0167P)^2^+3.0628P] where P=(Fo^2^+2Fc^2^)/3'
_refine_ls_weighting_scheme calc
_refine_ls_wR_factor_gt 0.0500
_refine_ls_wR_factor_ref 0.0512
_reflns_number_gt 489
_reflns_number_total 551
_reflns_threshold_expression >2sigma(I)
_cod_data_source_file cg050605c_si.cif
_cod_data_source_block TbRhO3_Pnma
_cod_depositor_comments
;
The following automatic conversions were performed:

'_symmetry_cell_setting' value 'Orthorhombic' changed to
'orthorhombic' according to
/usr/data/users/saulius/automatic-downloads/retrospective/ACS/lib/dictionaries/cif_core.dic
dictionary named 'cif_core.dic' version 2.4.2 from 2011-04-26.

Automatic conversion script
Id: cif_fix_values 2281 2013-09-26 08:29:07Z andrius 
;
_cod_original_sg_symbol_Hall '-P 2ac 2n '
_cod_database_code 4511451

loop_
_symmetry_equiv_pos_as_xyz
'x, y, z'
'-x+1/2, -y, z+1/2'
'-x, y+1/2, -z'
'x+1/2, -y+1/2, -z+1/2'
'-x, -y, -z'
'x-1/2, y, -z-1/2'
'x, -y-1/2, z'
'-x-1/2, y-1/2, z-1/2'

loop_
_atom_site_label
_atom_site_type_symbol
_atom_site_fract_x
_atom_site_fract_y
_atom_site_fract_z
_atom_site_U_iso_or_equiv
_atom_site_adp_type
_atom_site_occupancy
_atom_site_symmetry_multiplicity
_atom_site_calc_flag
_atom_site_refinement_flags
Tb1 Tb 0.42081(6) 0.2500 0.52660(7) 0.00639(12) Uani 1 2 d S
Rh1 Rh 0.0000 0.0000 0.5000 0.00490(13) Uani 1 2 d S
O1 O 0.1922(7) 0.0593(6) 0.8194(8) 0.0084(8) Uani 1 1 d .
O2 O 0.0474(10) 0.2500 0.3765(11) 0.0072(10) Uani 1 2 d S

loop_
_atom_site_aniso_label
_atom_site_aniso_U_11
_atom_site_aniso_U_22
_atom_site_aniso_U_33
_atom_site_aniso_U_23
_atom_site_aniso_U_13
_atom_site_aniso_U_12
Tb1 0.00481(16) 0.00705(18) 0.00733(17) 0.000 -0.00038(12) 0.000
Rh1 0.0044(2) 0.0048(3) 0.0055(2) -0.00026(19) -0.00014(18) 0.00000(17)
O1 0.0049(17) 0.0091(19) 0.0111(17) -0.0025(15) -0.0024(13) 0.0020(14)
O2 0.006(2) 0.005(2) 0.011(2) 0.000 -0.0035(19) 0.000

loop_
_atom_type_symbol
_atom_type_description
_atom_type_scat_dispersion_real
_atom_type_scat_dispersion_imag
_atom_type_scat_source
O O 0.0106 0.0060 'International Tables Vol C Tables 4.2.6.8 and 6.1.1.4'
Rh Rh -1.1178 0.9187 'International Tables Vol C Tables 4.2.6.8 and 6.1.1.4'
Tb Tb -0.1723 4.1537 'International Tables Vol C Tables 4.2.6.8 and 6.1.1.4'

loop_
_geom_angle_atom_site_label_1
_geom_angle_atom_site_label_2
_geom_angle_atom_site_label_3
_geom_angle
_geom_angle_site_symmetry_1
_geom_angle_site_symmetry_3
O2 Tb1 O1 96.51(15) 6_656 4_556
O2 Tb1 O1 96.51(15) 6_656 6_657
O1 Tb1 O1 79.2(2) 4_556 6_657
O2 Tb1 O2 88.77(12) 6_656 .
O1 Tb1 O2 139.83(11) 4_556 .
O1 Tb1 O2 139.83(11) 6_657 .
O2 Tb1 O1 139.05(11) 6_656 7_565
O1 Tb1 O1 76.66(10) 4_556 7_565
O1 Tb1 O1 120.91(8) 6_657 7_565
O2 Tb1 O1 73.63(14) . 7_565
O2 Tb1 O1 139.05(11) 6_656 .
O1 Tb1 O1 120.91(8) 4_556 .
O1 Tb1 O1 76.66(10) 6_657 .
O2 Tb1 O1 73.63(14) . .
O1 Tb1 O1 71.42(19) 7_565 .
O2 Tb1 O1 72.20(10) 6_656 2_554
O1 Tb1 O1 150.66(10) 4_556 2_554
O1 Tb1 O1 75.42(15) 6_657 2_554
O2 Tb1 O1 68.42(9) . 2_554
O1 Tb1 O1 129.59(7) 7_565 2_554
O1 Tb1 O1 66.99(6) . 2_554
O2 Tb1 O1 72.20(10) 6_656 8_665
O1 Tb1 O1 75.42(15) 4_556 8_665
O1 Tb1 O1 150.66(10) 6_657 8_665
O2 Tb1 O1 68.42(9) . 8_665
O1 Tb1 O1 66.99(6) 7_565 8_665
O1 Tb1 O1 129.60(7) . 8_665
O1 Tb1 O1 123.50(17) 2_554 8_665
O2 Tb1 Rh1 102.24(11) 6_656 .
O1 Tb1 Rh1 161.24(10) 4_556 .
O1 Tb1 Rh1 99.09(10) 6_657 .
O2 Tb1 Rh1 41.24(5) . .
O1 Tb1 Rh1 88.59(9) 7_565 .
O1 Tb1 Rh1 41.70(9) . .
O1 Tb1 Rh1 41.11(8) 2_554 .
O1 Tb1 Rh1 109.65(8) 8_665 .
O2 Tb1 Rh1 102.24(11) 6_656 3_556
O1 Tb1 Rh1 99.09(10) 4_556 3_556
O1 Tb1 Rh1 161.24(10) 6_657 3_556
O2 Tb1 Rh1 41.24(5) . 3_556
O1 Tb1 Rh1 41.70(9) 7_565 3_556
O1 Tb1 Rh1 88.59(9) . 3_556
O1 Tb1 Rh1 109.65(8) 2_554 3_556
O1 Tb1 Rh1 41.11(8) 8_665 3_556
Rh1 Tb1 Rh1 76.418(10) . 3_556
O2 Tb1 Rh1 134.12(8) 6_656 4_556
O1 Tb1 Rh1 40.47(10) 4_556 4_556
O1 Tb1 Rh1 90.40(11) 6_657 4_556
O2 Tb1 Rh1 113.95(11) . 4_556
O1 Tb1 Rh1 40.48(9) 7_565 4_556
O1 Tb1 Rh1 86.68(9) . 4_556
O1 Tb1 Rh1 152.18(8) 2_554 4_556
O1 Tb1 Rh1 79.85(9) 8_665 4_556
Rh1 Tb1 Rh1 121.379(12) . 4_556
Rh1 Tb1 Rh1 77.053(6) 3_556 4_556
O2 Tb1 Rh1 134.12(8) 6_656 2
O1 Tb1 Rh1 90.40(11) 4_556 2
O1 Tb1 Rh1 40.47(10) 6_657 2
O2 Tb1 Rh1 113.95(11) . 2
O1 Tb1 Rh1 86.68(9) 7_565 2
O1 Tb1 Rh1 40.48(9) . 2
O1 Tb1 Rh1 79.85(9) 2_554 2
O1 Tb1 Rh1 152.18(9) 8_665 2
Rh1 Tb1 Rh1 77.053(6) . 2
Rh1 Tb1 Rh1 121.379(12) 3_556 2
Rh1 Tb1 Rh1 74.030(9) 4_556 2
O2 Rh1 O2 179.999(1) 5_556 .
O2 Rh1 O1 86.77(19) 5_556 6_557
O2 Rh1 O1 93.23(19) . 6_557
O2 Rh1 O1 93.23(19) 5_556 2_554
O2 Rh1 O1 86.77(19) . 2_554
O1 Rh1 O1 180.0 6_557 2_554
O2 Rh1 O1 91.01(19) 5_556 .
O2 Rh1 O1 88.99(19) . .
O1 Rh1 O1 92.11(7) 6_557 .
O1 Rh1 O1 87.89(7) 2_554 .
O2 Rh1 O1 88.99(19) 5_556 5_556
O2 Rh1 O1 91.01(19) . 5_556
O1 Rh1 O1 87.89(7) 6_557 5_556
O1 Rh1 O1 92.11(7) 2_554 5_556
O1 Rh1 O1 180.0 . 5_556
O2 Rh1 Tb1 132.14(15) 5_556 .
O2 Rh1 Tb1 47.86(15) . .
O1 Rh1 Tb1 121.16(12) 6_557 .
O1 Rh1 Tb1 58.84(12) 2_554 .
O1 Rh1 Tb1 53.60(12) . .
O1 Rh1 Tb1 126.40(12) 5_556 .
O2 Rh1 Tb1 47.86(15) 5_556 5_556
O2 Rh1 Tb1 132.14(15) . 5_556
O1 Rh1 Tb1 58.84(12) 6_557 5_556
O1 Rh1 Tb1 121.16(12) 2_554 5_556
O1 Rh1 Tb1 126.40(12) . 5_556
O1 Rh1 Tb1 53.60(12) 5_556 5_556
Tb1 Rh1 Tb1 180.0 . 5_556
O2 Rh1 Tb1 107.14(15) 5_556 6_557
O2 Rh1 Tb1 72.86(15) . 6_557
O1 Rh1 Tb1 51.82(12) 6_557 6_557
O1 Rh1 Tb1 128.18(12) 2_554 6_557
O1 Rh1 Tb1 45.95(11) . 6_557
O1 Rh1 Tb1 134.05(11) 5_556 6_557
Tb1 Rh1 Tb1 72.826(8) . 6_557
Tb1 Rh1 Tb1 107.174(8) 5_556 6_557
O2 Rh1 Tb1 72.86(15) 5_556 2_554
O2 Rh1 Tb1 107.14(15) . 2_554
O1 Rh1 Tb1 128.18(12) 6_557 2_554
O1 Rh1 Tb1 51.82(12) 2_554 2_554
O1 Rh1 Tb1 134.05(11) . 2_554
O1 Rh1 Tb1 45.95(11) 5_556 2_554
Tb1 Rh1 Tb1 107.174(8) . 2_554
Tb1 Rh1 Tb1 72.826(8) 5_556 2_554
Tb1 Rh1 Tb1 180.000(1) 6_557 2_554
O2 Rh1 Tb1 39.64(15) 5_556 2
O2 Rh1 Tb1 140.36(15) . 2
O1 Rh1 Tb1 82.10(11) 6_557 2
O1 Rh1 Tb1 97.90(11) 2_554 2
O1 Rh1 Tb1 52.16(12) . 2
O1 Rh1 Tb1 127.84(12) 5_556 2
Tb1 Rh1 Tb1 101.860(8) . 2
Tb1 Rh1 Tb1 78.140(8) 5_556 2
Tb1 Rh1 Tb1 73.552(6) 6_557 2
Tb1 Rh1 Tb1 106.448(5) 2_554 2
O2 Rh1 Tb1 140.36(15) 5_556 6_556
O2 Rh1 Tb1 39.64(15) . 6_556
O1 Rh1 Tb1 97.90(11) 6_557 6_556
O1 Rh1 Tb1 82.10(11) 2_554 6_556
O1 Rh1 Tb1 127.84(12) . 6_556
O1 Rh1 Tb1 52.16(12) 5_556 6_556
Tb1 Rh1 Tb1 78.140(8) . 6_556
Tb1 Rh1 Tb1 101.860(8) 5_556 6_556
Tb1 Rh1 Tb1 106.448(5) 6_557 6_556
Tb1 Rh1 Tb1 73.552(5) 2_554 6_556
Tb1 Rh1 Tb1 180.0 2 6_556
Rh1 O1 Rh1 142.1(2) 2 .
Rh1 O1 Tb1 124.35(19) 2 6_557
Rh1 O1 Tb1 93.59(15) . 6_557
Rh1 O1 Tb1 87.70(14) 2 .
Rh1 O1 Tb1 84.70(14) . .
Tb1 O1 Tb1 101.97(16) 6_557 .
Rh1 O1 Tb1 80.06(13) 2 2
Rh1 O1 Tb1 90.45(15) . 2
Tb1 O1 Tb1 104.58(15) 6_557 2
Tb1 O1 Tb1 153.26(17) . 2
Rh1 O2 Rh1 139.5(3) 3_556 .
Rh1 O2 Tb1 104.98(15) 3_556 6_556
Rh1 O2 Tb1 104.98(15) . 6_556
Rh1 O2 Tb1 90.90(16) 3_556 .
Rh1 O2 Tb1 90.90(16) . .
Tb1 O2 Tb1 129.1(3) 6_556 .

loop_
_geom_bond_atom_site_label_1
_geom_bond_atom_site_label_2
_geom_bond_distance
_geom_bond_site_symmetry_2
Tb1 O2 2.239(5) 6_656
Tb1 O1 2.280(4) 4_556
Tb1 O1 2.280(4) 6_657
Tb1 O2 2.286(5) .
Tb1 O1 2.491(4) 7_565
Tb1 O1 2.491(4) .
Tb1 O1 2.678(4) 2_554
Tb1 O1 2.678(4) 8_665
Tb1 Rh1 3.0821(3) .
Tb1 Rh1 3.0821(3) 3_556
Tb1 Rh1 3.1666(3) 4_556
Tb1 Rh1 3.1666(3) 2
Rh1 O2 2.032(2) 5_556
Rh1 O2 2.032(2) .
Rh1 O1 2.057(4) 6_557
Rh1 O1 2.057(4) 2_554
Rh1 O1 2.059(4) .
Rh1 O1 2.059(4) 5_556
Rh1 Tb1 3.0821(3) 5_556
Rh1 Tb1 3.1666(3) 6_557
Rh1 Tb1 3.1666(3) 2_554
Rh1 Tb1 3.3905(3) 2
Rh1 Tb1 3.3905(3) 6_556
O1 Rh1 2.057(4) 2
O1 Tb1 2.280(4) 6_557
O1 Tb1 2.678(4) 2
O2 Rh1 2.032(2) 3_556
O2 Tb1 2.239(5) 6_556
